data_2228278
loop_
_publ_author_name
'Zhu, Hai-Bin'
'Hou, Xian-Shan'

_publ_section_title
;
 Chlorido[4-(pyridin-2-yl-\k<i>N</i>)pyrimidine-2-sulfonato-\k^2^<i>N</i>^3^,<i>O</i>]palladium(II)
;
_journal_coeditor_code CV5004
_journal_issue 12
_journal_name_full 'Acta Crystallographica Section E'
_journal_page_first m1685
_journal_paper_doi 10.1107/S1600536810049184
_journal_volume 66
_journal_year 2010
_chemical_formula_iupac '[Pd (C9 H6 N3 O3 S) Cl]'
_chemical_formula_moiety 'C9 H6 Cl N3 O3 Pd S'
_chemical_formula_sum 'C9 H6 Cl N3 O3 Pd S'
_chemical_formula_weight 378.09
_chemical_name_systematic
;
Chlorido[4-(pyridin-2-yl-\k<i>N</i>)pyrimidine-2-sulfonato-
\k^2^<i>N</i>^3^,<i>O</i>]palladium(II)
;
_space_group_IT_number 62
_symmetry_cell_setting orthorhombic
_symmetry_space_group_name_Hall '-P 2ac 2n'
_symmetry_space_group_name_H-M 'P n m a'
_atom_sites_solution_hydrogens geom
_atom_sites_solution_primary direct
_atom_sites_solution_secondary difmap
_audit_creation_method SHELXL-97
_cell_angle_alpha 90.00
_cell_angle_beta 90.00
_cell_angle_gamma 90.00
_cell_formula_units_Z 4
_cell_length_a 15.4598(16)
_cell_length_b 6.5974(7)
_cell_length_c 11.0844(12)
_cell_measurement_reflns_used 1522
_cell_measurement_temperature 298(2)
_cell_measurement_theta_max 25.50
_cell_measurement_theta_min 2.25
_cell_volume 1130.5(2)
_computing_cell_refinement 'SAINT-Plus (Bruker, 2007)'
_computing_data_collection 'APEX2 (Bruker, 2007)'
_computing_data_reduction 'SAINT-Plus (Bruker, 2007)'
_computing_molecular_graphics 'SHELXTL (Sheldrick, 2008)'
_computing_publication_material 'SHELXTL (Sheldrick, 2008)'
_computing_structure_refinement 'SHELXL97 (Sheldrick, 2008)'
_computing_structure_solution 'SHELXS97 (Sheldrick, 2008)'
_diffrn_ambient_temperature 298(2)
_diffrn_measured_fraction_theta_full 0.995
_diffrn_measured_fraction_theta_max 0.995
_diffrn_measurement_device_type 'Bruker APEXII CCD area-detector'
_diffrn_measurement_method '\f and \w'
_diffrn_radiation_monochromator graphite
_diffrn_radiation_source 'fine-focus sealed tube'
_diffrn_radiation_type MoK\a
_diffrn_radiation_wavelength 0.71073
_diffrn_reflns_av_R_equivalents 0.0202
_diffrn_reflns_av_sigmaI/netI 0.0140
_diffrn_reflns_limit_h_max 20
_diffrn_reflns_limit_h_min -20
_diffrn_reflns_limit_k_max 8
_diffrn_reflns_limit_k_min -8
_diffrn_reflns_limit_l_max 14
_diffrn_reflns_limit_l_min -12
_diffrn_reflns_number 9511
_diffrn_reflns_theta_full 28.34
_diffrn_reflns_theta_max 28.34
_diffrn_reflns_theta_min 2.26
_exptl_absorpt_coefficient_mu 2.064
_exptl_absorpt_correction_T_max 0.781
_exptl_absorpt_correction_T_min 0.697
_exptl_absorpt_correction_type multi-scan
_exptl_absorpt_process_details '(SADABS; Bruker, 2001)'
_exptl_crystal_colour orange
_exptl_crystal_density_diffrn 2.221
_exptl_crystal_density_method 'not measured'
_exptl_crystal_description block
_exptl_crystal_F_000 736
_exptl_crystal_size_max 0.19
_exptl_crystal_size_mid 0.15
_exptl_crystal_size_min 0.12
_refine_diff_density_max 0.603
_refine_diff_density_min -0.609
_refine_ls_extinction_coef 0.0057(4)
_refine_ls_extinction_expression Fc^*^=kFc[1+0.001xFc^2^\l^3^/sin(2\q)]^-1/4^
_refine_ls_extinction_method 'SHELXL97 (Sheldrick, 2008)'
_refine_ls_goodness_of_fit_ref 1.064
_refine_ls_hydrogen_treatment constr
_refine_ls_matrix_type full
_refine_ls_number_parameters 107
_refine_ls_number_reflns 1522
_refine_ls_number_restraints 0
_refine_ls_restrained_S_all 1.064
_refine_ls_R_factor_all 0.0229
_refine_ls_R_factor_gt 0.0211
_refine_ls_shift/su_max 0.002
_refine_ls_shift/su_mean 0.000
_refine_ls_structure_factor_coef Fsqd
_refine_ls_weighting_details 'calc w=1/[\s^2^(Fo^2^)+(0.0313P)^2^+0.4917P] where P=(Fo^2^+2Fc^2^)/3'
_refine_ls_weighting_scheme calc
_refine_ls_wR_factor_gt 0.0523
_refine_ls_wR_factor_ref 0.0534
_reflns_number_gt 1433
_reflns_number_total 1522
_reflns_threshold_expression I>2sigma(I)
_cod_data_source_file cv5004.cif
_cod_data_source_block I
_cod_database_code 2228278
_cod_database_fobs_code 2228278

loop_
_symmetry_equiv_pos_as_xyz
'x, y, z'
'-x+1/2, -y, z+1/2'
'-x, y+1/2, -z'
'x+1/2, -y+1/2, -z+1/2'
'-x, -y, -z'
'x-1/2, y, -z-1/2'
'x, -y-1/2, z'
'-x-1/2, y-1/2, z-1/2'

loop_
_atom_site_type_symbol
_atom_site_label
_atom_site_fract_x
_atom_site_fract_y
_atom_site_fract_z
_atom_site_U_iso_or_equiv
_atom_site_adp_type
_atom_site_calc_flag
_atom_site_refinement_flags
_atom_site_occupancy
_atom_site_disorder_assembly
_atom_site_disorder_group
Pd Pd1 0.026756(12) 0.2500 0.969638(16) 0.02762(9) Uani d S 1 . .
Cl Cl1 -0.11601(4) 0.2500 1.02532(7) 0.04094(18) Uani d S 1 . .
S S1 0.08397(5) 0.2500 0.70360(6) 0.03980(17) Uani d S 1 . .
N N1 0.08013(14) 0.2500 1.1342(2) 0.0307(4) Uani d S 1 . .
N N2 0.14834(13) 0.2500 0.9239(2) 0.0296(4) Uani d S 1 . .
C C6 0.20748(17) 0.2500 1.0130(3) 0.0326(5) Uani d S 1 . .
C C5 0.16952(17) 0.2500 1.1331(3) 0.0333(6) Uani d S 1 . .
C C9 0.17219(18) 0.2500 0.8096(3) 0.0359(6) Uani d S 1 . .
N N3 0.25317(17) 0.2500 0.7706(3) 0.0472(6) Uani d S 1 . .
C C7 0.29440(19) 0.2500 0.9801(3) 0.0446(7) Uani d S 1 . .
H H7A 0.3382 0.2500 1.0376 0.053 Uiso calc SR 1 . .
C C4 0.2151(2) 0.2500 1.2392(3) 0.0443(7) Uani d S 1 . .
H H4A 0.2753 0.2500 1.2380 0.053 Uiso calc SR 1 . .
C C1 0.0393(2) 0.2500 1.2392(3) 0.0410(7) Uani d S 1 . .
H H1A -0.0209 0.2500 1.2396 0.049 Uiso calc SR 1 . .
C C8 0.3128(2) 0.2500 0.8575(4) 0.0517(8) Uani d S 1 . .
H H8A 0.3706 0.2500 0.8344 0.062 Uiso calc SR 1 . .
C C3 0.1715(2) 0.2500 1.3479(3) 0.0509(8) Uani d S 1 . .
H H3B 0.2019 0.2500 1.4203 0.061 Uiso calc SR 1 . .
C C2 0.0826(2) 0.2500 1.3478(3) 0.0507(8) Uani d S 1 . .
H H2A 0.0521 0.2500 1.4201 0.061 Uiso calc SR 1 . .
O O1 0.00639(14) 0.2500 0.78404(18) 0.0474(6) Uani d S 1 . .
O O2 0.09105(11) 0.0660(3) 0.63642(15) 0.0575(4) Uani d . 1 . .

loop_
_atom_site_aniso_label
_atom_site_aniso_U_11
_atom_site_aniso_U_22
_atom_site_aniso_U_33
_atom_site_aniso_U_12
_atom_site_aniso_U_13
_atom_site_aniso_U_23
Pd1 0.02287(12) 0.03579(13) 0.02421(12) 0.000 -0.00022(6) 0.000
Cl1 0.0254(3) 0.0465(4) 0.0508(5) 0.000 0.0048(3) 0.000
S1 0.0425(4) 0.0520(4) 0.0249(3) 0.000 0.0033(3) 0.000
N1 0.0315(11) 0.0333(11) 0.0273(10) 0.000 -0.0022(9) 0.000
N2 0.0256(10) 0.0309(11) 0.0322(11) 0.000 -0.0004(9) 0.000
C6 0.0267(12) 0.0322(13) 0.0389(14) 0.000 -0.0033(11) 0.000
C5 0.0319(12) 0.0324(13) 0.0356(14) 0.000 -0.0052(11) 0.000
C9 0.0347(13) 0.0384(14) 0.0347(14) 0.000 0.0072(11) 0.000
N3 0.0373(13) 0.0543(16) 0.0499(16) 0.000 0.0166(12) 0.000
C7 0.0256(14) 0.0476(17) 0.060(2) 0.000 -0.0022(13) 0.000
C4 0.0425(16) 0.0455(16) 0.0449(17) 0.000 -0.0164(14) 0.000
C1 0.0433(16) 0.0487(17) 0.0309(14) 0.000 0.0010(12) 0.000
C8 0.0294(14) 0.058(2) 0.068(2) 0.000 0.0110(15) 0.000
C3 0.063(2) 0.0545(19) 0.0348(16) 0.000 -0.0199(16) 0.000
C2 0.063(2) 0.060(2) 0.0291(15) 0.000 -0.0005(15) 0.000
O1 0.0333(10) 0.0831(17) 0.0257(10) 0.000 -0.0025(9) 0.000
O2 0.0666(10) 0.0630(11) 0.0430(8) -0.0049(8) 0.0037(8) -0.0151(8)

loop_
_atom_type_symbol
_atom_type_description
_atom_type_scat_dispersion_real
_atom_type_scat_dispersion_imag
_atom_type_scat_source
C C 0.0033 0.0016 'International Tables Vol C Tables 4.2.6.8 and 6.1.1.4'
H H 0.0000 0.0000 'International Tables Vol C Tables 4.2.6.8 and 6.1.1.4'
N N 0.0061 0.0033 'International Tables Vol C Tables 4.2.6.8 and 6.1.1.4'
O O 0.0106 0.0060 'International Tables Vol C Tables 4.2.6.8 and 6.1.1.4'
S S 0.1246 0.1234 'International Tables Vol C Tables 4.2.6.8 and 6.1.1.4'
Cl Cl 0.1484 0.1585 'International Tables Vol C Tables 4.2.6.8 and 6.1.1.4'
Pd Pd -0.9988 1.0072 'International Tables Vol C Tables 4.2.6.8 and 6.1.1.4'

loop_
_geom_angle_atom_site_label_1
_geom_angle_atom_site_label_2
_geom_angle_atom_site_label_3
_geom_angle_site_symmetry_1
_geom_angle_site_symmetry_3
_geom_angle
_geom_angle_publ_flag
N2 Pd1 N1 . . 80.76(10) ?
N2 Pd1 O1 . . 83.60(9) ?
N1 Pd1 O1 . . 164.36(9) ?
N2 Pd1 Cl1 . . 179.48(7) ?
N1 Pd1 Cl1 . . 98.72(7) ?
O1 Pd1 Cl1 . . 96.92(6) ?
O2 S1 O2 . 7_565 116.39(15) ?
O2 S1 O1 . . 111.87(8) ?
O2 S1 O1 7_565 . 111.87(8) ?
O2 S1 C9 . . 106.40(9) ?
O2 S1 C9 7_565 . 106.40(9) ?
O1 S1 C9 . . 102.63(12) ?
C1 N1 C5 . . 119.0(2) ?
C1 N1 Pd1 . . 127.17(19) ?
C5 N1 Pd1 . . 113.83(18) ?
C9 N2 C6 . . 121.0(2) ?
C9 N2 Pd1 . . 121.33(19) ?
C6 N2 Pd1 . . 117.69(19) ?
N2 C6 C7 . . 117.6(3) ?
N2 C6 C5 . . 113.4(2) ?
C7 C6 C5 . . 129.0(3) ?
C4 C5 N1 . . 120.4(3) ?
C4 C5 C6 . . 125.3(3) ?
N1 C5 C6 . . 114.3(2) ?
N2 C9 N3 . . 125.3(3) ?
N2 C9 S1 . . 114.5(2) ?
N3 C9 S1 . . 120.2(2) ?
C9 N3 C8 . . 114.7(3) ?
C8 C7 C6 . . 117.0(3) ?
C8 C7 H7A . . 121.5 ?
C6 C7 H7A . . 121.5 ?
C5 C4 C3 . . 119.8(3) ?
C5 C4 H4A . . 120.1 ?
C3 C4 H4A . . 120.1 ?
N1 C1 C2 . . 122.4(3) ?
N1 C1 H1A . . 118.8 ?
C2 C1 H1A . . 118.8 ?
N3 C8 C7 . . 124.5(3) ?
N3 C8 H8A . . 117.8 ?
C7 C8 H8A . . 117.8 ?
C2 C3 C4 . . 119.2(3) ?
C2 C3 H3B . . 120.4 ?
C4 C3 H3B . . 120.4 ?
C3 C2 C1 . . 119.1(3) ?
C3 C2 H2A . . 120.4 ?
C1 C2 H2A . . 120.4 ?
S1 O1 Pd1 . . 117.92(12) ?

loop_
_geom_bond_atom_site_label_1
_geom_bond_atom_site_label_2
_geom_bond_site_symmetry_2
_geom_bond_distance
_geom_bond_publ_flag
Pd1 N2 . 1.947(2) ?
Pd1 N1 . 2.002(2) ?
Pd1 O1 . 2.081(2) ?
Pd1 Cl1 . 2.2918(7) ?
S1 O2 . 1.4282(17) ?
S1 O2 7_565 1.4282(17) ?
S1 O1 . 1.494(2) ?
S1 C9 . 1.800(3) ?
N1 C1 . 1.324(4) ?
N1 C5 . 1.382(3) ?
N2 C9 . 1.319(4) ?
N2 C6 . 1.346(4) ?
C6 C7 . 1.392(4) ?
C6 C5 . 1.455(4) ?
C5 C4 . 1.372(4) ?
C9 N3 . 1.324(4) ?
N3 C8 . 1.333(5) ?
C7 C8 . 1.388(5) ?
C7 H7A . 0.9300 ?
C4 C3 . 1.381(5) ?
C4 H4A . 0.9300 ?
C1 C2 . 1.378(5) ?
C1 H1A . 0.9300 ?
C8 H8A . 0.9300 ?
C3 C2 . 1.374(5) ?
C3 H3B . 0.9300 ?
C2 H2A . 0.9300 ?

loop_
_geom_hbond_atom_site_label_D
_geom_hbond_atom_site_label_H
_geom_hbond_atom_site_label_A
_geom_hbond_site_symmetry_A
_geom_hbond_distance_DH
_geom_hbond_distance_HA
_geom_hbond_distance_DA
_geom_hbond_angle_DHA
_geom_hbond_publ_flag
C8 H8A O1 4_556 0.93 2.48 3.379(4) 164 yes
C7 H7A O2 2_555 0.93 2.60 3.238(3) 127 yes
C7 H7A O2 8_666 0.93 2.60 3.238(3) 127 yes
